data_7027109
loop_
_publ_author_name
'Alleyne, Bert D.'
'Hall, Lincoln A.'
'Hosein, Hazel-Ann'
'Jaggernauth, Hema'
'White, Andrew J. P.'
'Williams, David J.'

_publ_section_title
;
 Hydrogen-bonding interactions in the series of complexes
 [M(C4O4)(OH2)2(dmf&#x200A;)2] and [M(C4O4)(OH2)4] (M&#x2005;=&#x2005;Mn,
 Co, Ni, Cu, Zn)
;
_journal_issue 22
_journal_name_full 'Journal of the Chemical Society, Dalton Transactions'
_journal_page_first 3845
_journal_paper_doi 10.1039/a806891g
_journal_year 1998
_chemical_formula_sum 'C10 H18 Cu N2 O8'
_chemical_formula_weight 357.80
_chemical_name_systematic
; 
 ? 
;
_space_group_IT_number 14
_symmetry_cell_setting monoclinic
_symmetry_space_group_name_Hall '-P 2yn'
_symmetry_space_group_name_H-M 'P 1 21/n 1'
_atom_sites_solution_hydrogens geom
_atom_sites_solution_primary direct
_atom_sites_solution_secondary difmap
_audit_creation_method SHELXL
_cell_angle_alpha 90.00
_cell_angle_beta 106.414(11)
_cell_angle_gamma 90.00
_cell_formula_units_Z 2
_cell_length_a 8.6319(11)
_cell_length_b 7.7182(12)
_cell_length_c 11.220(2)
_cell_measurement_reflns_used 21
_cell_measurement_temperature 203(2)
_cell_measurement_theta_max 25.62
_cell_measurement_theta_min 5.74
_cell_volume 717.0(2)
_computing_cell_refinement 'Siemens XSCANS'
_computing_data_collection 'Siemens XSCANS'
_computing_data_reduction 'Siemens SHELXTL'
_computing_molecular_graphics 'Siemens SHELXTL'
_computing_publication_material 'Siemens SHELXTL'
_computing_structure_refinement 'SHELXL-93 (Sheldrick, 1993)'
_computing_structure_solution 'SHELXS-86 (Sheldrick, 1990)'
_diffrn_ambient_temperature 203(2)
_diffrn_measurement_device 'Siemens P4'
_diffrn_measurement_method '\w scans'
_diffrn_radiation_monochromator graphite
_diffrn_radiation_source 'fine-focus sealed tube'
_diffrn_radiation_type CuK\a
_diffrn_radiation_wavelength 1.54178
_diffrn_reflns_av_R_equivalents 0.0268
_diffrn_reflns_av_sigmaI/netI 0.0300
_diffrn_reflns_limit_h_max 9
_diffrn_reflns_limit_h_min 0
_diffrn_reflns_limit_k_max 8
_diffrn_reflns_limit_k_min 0
_diffrn_reflns_limit_l_max 11
_diffrn_reflns_limit_l_min -12
_diffrn_reflns_number 1049
_diffrn_reflns_theta_max 57.20
_diffrn_reflns_theta_min 5.75
_diffrn_standards_decay_% 3.41
_diffrn_standards_interval_count 97
_diffrn_standards_number 3
_exptl_absorpt_coefficient_mu 2.555
_exptl_absorpt_correction_type none
_exptl_crystal_colour Yellow
_exptl_crystal_density_diffrn 1.657
_exptl_crystal_description 'Platy needles'
_exptl_crystal_F_000 370
_exptl_crystal_size_max 0.60
_exptl_crystal_size_mid 0.27
_exptl_crystal_size_min 0.03
_refine_diff_density_max 0.317
_refine_diff_density_min -0.776
_refine_diff_density_rms 0.080
_refine_ls_extinction_coef 0.0034(6)
_refine_ls_extinction_expression Fc^*^=kFc[1+0.001xFc^2^\l^3^/sin(2\q)]^-1/4^
_refine_ls_extinction_method SHELXL
_refine_ls_goodness_of_fit_all 1.081
_refine_ls_goodness_of_fit_obs 1.084
_refine_ls_matrix_type full
_refine_ls_number_parameters 106
_refine_ls_number_reflns 977
_refine_ls_number_restraints 2
_refine_ls_restrained_S_all 1.079
_refine_ls_restrained_S_obs 1.083
_refine_ls_R_factor_all 0.0365
_refine_ls_R_factor_obs 0.0342
_refine_ls_shift/esd_max 0.000
_refine_ls_shift/esd_mean 0.000
_refine_ls_structure_factor_coef Fsqd
_refine_ls_weighting_details 'w=1/[\s^2^(Fo^2^)+(0.0594P)^2^+0.6117P] where P=(Fo^2^+2Fc^2^)/3'
_refine_ls_weighting_scheme calc
_refine_ls_wR_factor_all 0.0980
_refine_ls_wR_factor_obs 0.0943
_reflns_number_observed 907
_reflns_number_total 977
_reflns_observed_criterion >2sigma(I)
_cod_data_source_file 806891gsup1.cif
_cod_data_source_block LH9609
_cod_depositor_comments
;
The following automatic conversions were performed:

'_symmetry_cell_setting' value 'Monoclinic' changed to 'monoclinic'
according to /home/saulius/struct/CIF-dictionaries/cif_core.dic
dictionary named 'cif_core.dic' version 2.4.2 from 2011-04-26.

Automatic conversion script
Id: cif_fix_values 1891 2012-01-12 08:04:46Z andrius 

The following automatic conversions were performed:

'_refine_ls_weighting_scheme' value 'calc
w=1/[\s^2^(Fo^2^)+(0.0594P)^2^+0.6117P] where P=(Fo^2^+2Fc^2^)/3' was
changed to 'calc'. New tag '_refine_ls_weighting_details' was
created. The value of the new tag was set to
'w=1/[\s^2^(Fo^2^)+(0.0594P)^2^+0.6117P] where P=(Fo^2^+2Fc^2^)/3'.

Automatic conversion script
Id: cif_fix_values 3143 2015-03-26 13:38:13Z robertas 
;
_cod_original_sg_symbol_H-M P2(1)/n
_cod_original_formula_sum 'C10 H18 N2 O8 Cu'
_cod_database_code 7027109

loop_
_symmetry_equiv_pos_as_xyz
'x, y, z'
'-x+1/2, y+1/2, -z+1/2'
'-x, -y, -z'
'x-1/2, -y-1/2, z-1/2'

loop_
_atom_site_aniso_label
_atom_site_aniso_U_11
_atom_site_aniso_U_22
_atom_site_aniso_U_33
_atom_site_aniso_U_23
_atom_site_aniso_U_13
_atom_site_aniso_U_12
Cu 0.0120(4) 0.0078(4) 0.0090(4) 0.0005(2) -0.0014(3) -0.0004(2)
O1 0.0129(10) 0.0086(10) 0.0150(10) 0.0009(8) -0.0048(8) 0.0009(8)
C2 0.0085(13) 0.014(2) 0.0109(14) 0.0005(12) -0.0015(11) -0.0011(13)
C3 0.0089(14) 0.0151(14) 0.012(2) 0.0009(13) -0.0004(12) -0.0005(12)
O4 0.0235(11) 0.0115(10) 0.0132(11) -0.0010(8) -0.0095(9) 0.0001(9)
O5 0.0154(12) 0.0344(13) 0.0222(12) 0.0004(10) 0.0019(10) 0.0020(9)
C6 0.021(2) 0.024(2) 0.018(2) -0.0035(13) 0.0082(14) -0.0065(14)
N7 0.0139(13) 0.029(2) 0.0169(13) -0.0007(12) 0.0006(10) -0.0014(11)
C8 0.020(2) 0.042(2) 0.024(2) -0.006(2) 0.0063(14) 0.002(2)
C9 0.020(2) 0.047(2) 0.027(2) 0.005(2) -0.0038(15) -0.0004(15)
O10 0.0159(11) 0.0108(11) 0.0120(10) -0.0002(8) 0.0002(8) -0.0021(9)

loop_
_atom_site_label
_atom_site_type_symbol
_atom_site_fract_x
_atom_site_fract_y
_atom_site_fract_z
_atom_site_U_iso_or_equiv
_atom_site_thermal_displace_type
_atom_site_occupancy
_atom_site_calc_flag
_atom_site_refinement_flags
Cu Cu 0.0000 0.0000 0.0000 0.0105(3) Uani 1 d S
O1 O 0.0951(2) 0.2276(2) 0.0601(2) 0.0140(5) Uani 1 d .
C2 C 0.0413(3) 0.3756(4) 0.0257(2) 0.0120(6) Uani 1 d .
C3 C -0.0768(3) 0.4530(4) -0.0826(3) 0.0125(6) Uani 1 d .
O4 O -0.1667(2) 0.3954(2) -0.1822(2) 0.0191(5) Uani 1 d .
O5 O -0.2481(2) 0.1218(3) 0.0215(2) 0.0247(6) Uani 1 d .
C6 C -0.3706(4) 0.1493(4) -0.0652(3) 0.0207(7) Uani 1 d .
H6A H -0.3604(4) 0.1268(4) -0.1404(3) 0.025 Uiso 1 d R
N7 N -0.5043(3) 0.2231(3) -0.0546(2) 0.0209(6) Uani 1 d .
C8 C -0.5182(4) 0.2768(5) 0.0663(3) 0.0287(8) Uani 1 d .
H8C H -0.5394(4) 0.4003(5) 0.0653(3) 0.043 Uiso 1 d R
H8B H -0.4181(4) 0.2515(5) 0.1295(3) 0.043 Uiso 1 d R
H8A H -0.6062(4) 0.2145(5) 0.0848(3) 0.043 Uiso 1 d R
C9 C -0.6459(4) 0.2446(5) -0.1619(3) 0.0331(9) Uani 1 d .
H9C H -0.6804(4) 0.3647(5) -0.1677(3) 0.050 Uiso 1 d R
H9B H -0.7327(4) 0.1712(5) -0.1521(3) 0.050 Uiso 1 d R
H9A H -0.6185(4) 0.2122(5) -0.2370(3) 0.050 Uiso 1 d R
O10 O 0.0673(2) -0.0678(3) 0.1767(2) 0.0137(5) Uani 1 d D
H10A H 0.1039(40) -0.1774(16) 0.1885(32) 0.028(9) Uiso 1 d D
H10B H 0.1432(33) 0.0048(37) 0.2215(34) 0.041(13) Uiso 1 d D

loop_
_atom_type_symbol
_atom_type_description
_atom_type_scat_dispersion_real
_atom_type_scat_dispersion_imag
_atom_type_scat_source
C C 0.0181 0.0091 'International Tables Vol C Tables 4.2.6.8 and 6.1.1.4'
H H 0.0000 0.0000 'International Tables Vol C Tables 4.2.6.8 and 6.1.1.4'
N N 0.0311 0.0180 'International Tables Vol C Tables 4.2.6.8 and 6.1.1.4'
O O 0.0492 0.0322 'International Tables Vol C Tables 4.2.6.8 and 6.1.1.4'
Cu Cu -1.9646 0.5888 'International Tables Vol C Tables 4.2.6.8 and 6.1.1.4'

loop_
_geom_angle_atom_site_label_1
_geom_angle_atom_site_label_2
_geom_angle_atom_site_label_3
_geom_angle
_geom_angle_site_symmetry_1
_geom_angle_site_symmetry_3
O10 Cu O10 180.0 3 .
O10 Cu O1 85.21(8) 3 3
O10 Cu O1 94.79(8) . 3
O10 Cu O1 94.79(8) 3 .
O10 Cu O1 85.21(8) . .
O1 Cu O1 180.0 3 .
O10 Cu O5 88.84(7) 3 .
O10 Cu O5 91.16(7) . .
O1 Cu O5 94.93(7) 3 .
O1 Cu O5 85.07(7) . .
O10 Cu O5 91.16(7) 3 3
O10 Cu O5 88.84(7) . 3
O1 Cu O5 85.07(8) 3 3
O1 Cu O5 94.93(7) . 3
O5 Cu O5 180.0 . 3
C2 O1 Cu 128.6(2) . .
O1 C2 C3 132.6(2) . 3_565
O1 C2 C3 137.2(3) . .
C3 C2 C3 90.2(2) 3_565 .
O4 C3 C2 135.5(3) . 3_565
O4 C3 C2 134.7(3) . .
C2 C3 C2 89.8(2) 3_565 .
C6 O5 Cu 125.0(2) . .
O5 C6 N7 125.3(3) . .
C6 N7 C8 120.6(3) . .
C6 N7 C9 121.5(3) . .
C8 N7 C9 117.7(3) . .

loop_
_geom_bond_atom_site_label_1
_geom_bond_atom_site_label_2
_geom_bond_distance
_geom_bond_site_symmetry_2
Cu O10 1.973(2) 3
Cu O10 1.973(2) .
Cu O1 1.975(2) 3
Cu O1 1.975(2) .
Cu O5 2.413(2) .
Cu O5 2.413(2) 3
O1 C2 1.253(3) .
C2 C3 1.463(4) 3_565
C2 C3 1.473(4) .
C3 O4 1.249(3) .
C3 C2 1.463(4) 3_565
O5 C6 1.236(4) .
C6 N7 1.323(4) .
N7 C8 1.456(4) .
N7 C9 1.462(4) .
